data_7015851
loop_
_publ_author_name
'Ma, Ling'
'Lu, Liping'
'Zhu, Miaoli'
'Wang, Qingming'
'Li, Ying'
'Xing, Shu'
'Fu, Xueqi'
'Gao, Zengqiang'
'Dong, Yuhui'

_publ_section_title
;
 Mononuclear copper(ii) complexes with
 3,5-substituted-4-salicylidene-amino-3,5-dimethyl-1,2,4-triazole:
 synthesis, structure and potent inhibition of protein tyrosine
 phosphatases.
;
_journal_issue 24
_journal_name_full 'Dalton transactions (Cambridge, England : 2003)'
_journal_page_first 6532
_journal_page_last 6540
_journal_paper_doi 10.1039/c1dt10169b
_journal_volume 40
_journal_year 2011
_chemical_formula_moiety 'C24 H28 Cu N8 O3, H2O'
_chemical_formula_sum 'C24 H30 Cu N8 O4'
_chemical_formula_weight 558.10
_chemical_name_systematic
;
?
;
_space_group_IT_number 2
_symmetry_cell_setting triclinic
_symmetry_space_group_name_Hall '-P 1'
_symmetry_space_group_name_H-M 'P -1'
_atom_sites_solution_hydrogens geom
_atom_sites_solution_primary direct
_atom_sites_solution_secondary difmap
_audit_creation_method SHELXL-97
_cell_angle_alpha 104.15(3)
_cell_angle_beta 98.52(3)
_cell_angle_gamma 97.03(3)
_cell_formula_units_Z 2
_cell_length_a 8.2560(17)
_cell_length_b 11.907(2)
_cell_length_c 14.242(3)
_cell_measurement_temperature 100(2)
_cell_measurement_theta_max 41.43
_cell_measurement_theta_min 0.52
_cell_volume 1324.1(5)
_computing_cell_refinement 'HKL 2000'
_computing_data_collection mar555
_computing_data_reduction 'HKL 2000'
_computing_molecular_graphics 'Bruker SHELXTL'
_computing_publication_material 'Bruker SHELXTL'
_computing_structure_refinement 'SHELXL-97 (Sheldrick, 1997)'
_computing_structure_solution 'SHELXS-97 (Sheldrick, 1990)'
_diffrn_ambient_temperature 100(2)
_diffrn_measured_fraction_theta_full 0.903
_diffrn_measured_fraction_theta_max 0.903
_diffrn_measurement_device_type mar555
_diffrn_measurement_method 'oscillation mode'
_diffrn_radiation_monochromator 'double crystal monochromator'
_diffrn_radiation_source 'synchrotron, 1W2B at BSRF'
_diffrn_radiation_type synchrotron
_diffrn_radiation_wavelength 0.80000
_diffrn_reflns_av_R_equivalents 0.0000
_diffrn_reflns_av_sigmaI/netI 0.0217
_diffrn_reflns_limit_h_max 9
_diffrn_reflns_limit_h_min 0
_diffrn_reflns_limit_k_max 13
_diffrn_reflns_limit_k_min -13
_diffrn_reflns_limit_l_max 15
_diffrn_reflns_limit_l_min -16
_diffrn_reflns_number 3825
_diffrn_reflns_theta_full 27.40
_diffrn_reflns_theta_max 27.40
_diffrn_reflns_theta_min 2.95
_exptl_absorpt_coefficient_mu 0.870
_exptl_absorpt_correction_T_max 0.9660
_exptl_absorpt_correction_T_min 0.9258
_exptl_absorpt_correction_type multi-scan
_exptl_absorpt_process_details sadabs
_exptl_crystal_colour green
_exptl_crystal_density_diffrn 1.400
_exptl_crystal_density_method 'not measured'
_exptl_crystal_description block
_exptl_crystal_F_000 582
_exptl_crystal_size_max 0.09
_exptl_crystal_size_mid 0.07
_exptl_crystal_size_min 0.04
_refine_diff_density_max 1.061
_refine_diff_density_min -1.351
_refine_diff_density_rms 0.153
_refine_ls_extinction_coef 0.208(15)
_refine_ls_extinction_expression Fc^*^=kFc[1+0.001xFc^2^\l^3^/sin(2\q)]^-1/4^
_refine_ls_extinction_method SHELXL
_refine_ls_goodness_of_fit_ref 1.046
_refine_ls_hydrogen_treatment constr
_refine_ls_matrix_type full
_refine_ls_number_parameters 362
_refine_ls_number_reflns 3825
_refine_ls_number_restraints 19
_refine_ls_restrained_S_all 1.044
_refine_ls_R_factor_all 0.0820
_refine_ls_R_factor_gt 0.0807
_refine_ls_shift/su_max 0.001
_refine_ls_shift/su_mean 0.000
_refine_ls_structure_factor_coef Fsqd
_refine_ls_weighting_details 'calc w=1/[\s^2^(Fo^2^)+(0.1892P)^2^+0.5438P] where P=(Fo^2^+2Fc^2^)/3'
_refine_ls_weighting_scheme calc
_refine_ls_wR_factor_gt 0.2043
_refine_ls_wR_factor_ref 0.2087
_reflns_number_gt 3630
_reflns_number_total 3825
_reflns_threshold_expression >2sigma(I)
_cod_data_source_file c1dt10169b.txt
_cod_data_source_block I
_cod_depositor_comments
;
The following automatic conversions were performed:
'_symmetry_cell_setting' value 'Triclinic' changed to 'triclinic'
according to '/home/saulius/struct/CIF-dictionaries/cif_core.dic'
dictionary named 'cif_core.dic' version 2.4.1 from 2010-06-29.

Automatic conversion script
Id: cif_fix_enum 1555 2011-01-17 13:19:09Z saulius 
;
_cod_original_cell_volume 1324.0(5)
_cod_original_sg_symbol_H-M P-1
_cod_database_code 7015851

loop_
_symmetry_equiv_pos_as_xyz
'x, y, z'
'-x, -y, -z'

loop_
_atom_site_label
_atom_site_type_symbol
_atom_site_fract_x
_atom_site_fract_y
_atom_site_fract_z
_atom_site_U_iso_or_equiv
_atom_site_adp_type
_atom_site_occupancy
_atom_site_symmetry_multiplicity
_atom_site_calc_flag
_atom_site_refinement_flags
_atom_site_disorder_assembly
_atom_site_disorder_group
Cu1 Cu 0.67956(5) 0.74794(3) 0.71350(3) 0.0245(3) Uani 1 1 d . . .
N1 N 0.7654(4) 0.6026(2) 0.6501(2) 0.0260(7) Uani 1 1 d . . .
N2 N 0.8901(4) 0.6125(2) 0.5938(2) 0.0236(7) Uani 1 1 d . . .
N3 N 1.0165(4) 0.6519(3) 0.4788(2) 0.0281(8) Uani 1 1 d . . .
N4 N 1.1355(4) 0.6554(3) 0.5623(2) 0.0283(7) Uani 1 1 d . . .
N5 N 0.6583(4) 0.8934(2) 0.8140(2) 0.0270(7) Uani 1 1 d . . .
N6 N 0.5638(4) 0.8830(3) 0.8866(2) 0.0288(7) Uani 1 1 d . . .
N7 N 0.4855(6) 0.8273(4) 1.0089(3) 0.0599(13) Uani 1 1 d . . .
N8 N 0.3505(6) 0.8540(5) 0.9552(3) 0.0686(15) Uani 1 1 d . . .
O1 O 0.5409(3) 0.6574(2) 0.77311(19) 0.0282(6) Uani 1 1 d . . .
O2 O 0.8323(4) 0.8373(2) 0.66077(19) 0.0316(7) Uani 1 1 d . . .
C1 C 0.5488(4) 0.5533(3) 0.7866(2) 0.0271(8) Uani 1 1 d . . .
C2 C 0.4571(5) 0.5166(3) 0.8529(3) 0.0322(9) Uani 1 1 d . . .
H2 H 0.3957 0.5674 0.8872 0.039 Uiso 1 1 calc R . .
C3 C 0.4572(5) 0.4063(4) 0.8676(3) 0.0387(10) Uani 1 1 d . . .
H3 H 0.3946 0.3836 0.9110 0.046 Uiso 1 1 calc R . .
C4 C 0.5487(6) 0.3286(4) 0.8189(3) 0.0441(11) Uani 1 1 d . . .
H4 H 0.5468 0.2543 0.8293 0.053 Uiso 1 1 calc R . .
C5 C 0.6413(5) 0.3616(3) 0.7559(3) 0.0391(10) Uani 1 1 d . . .
H5 H 0.7041 0.3097 0.7242 0.047 Uiso 1 1 calc R . .
C6 C 0.6443(4) 0.4741(3) 0.7374(3) 0.0282(8) Uani 1 1 d . . .
C7 C 0.7451(4) 0.5026(3) 0.6721(3) 0.0277(8) Uani 1 1 d . . .
H7 H 0.8019 0.4451 0.6422 0.033 Uiso 1 1 calc R . .
C8 C 0.8724(5) 0.6281(3) 0.5011(3) 0.0271(9) Uani 1 1 d . . .
C9 C 0.7065(5) 0.6124(3) 0.4365(3) 0.0317(9) Uani 1 1 d . . .
H9A H 0.7199 0.6390 0.3793 0.048 Uiso 1 1 calc R . .
H9B H 0.6355 0.6573 0.4723 0.048 Uiso 1 1 calc R . .
H9C H 0.6577 0.5309 0.4166 0.048 Uiso 1 1 calc R . .
C10 C 1.0570(5) 0.6335(3) 0.6294(3) 0.0279(8) Uani 1 1 d . . .
C11 C 1.1290(5) 0.6253(4) 0.7296(3) 0.0355(9) Uani 1 1 d . . .
H11A H 1.2475 0.6476 0.7414 0.053 Uiso 1 1 calc R . .
H11B H 1.1020 0.5460 0.7335 0.053 Uiso 1 1 calc R . .
H11C H 1.0839 0.6769 0.7783 0.053 Uiso 1 1 calc R . .
C12 C 0.8870(5) 0.9499(3) 0.6857(3) 0.0299(8) Uani 1 1 d . . .
C13 C 0.9984(5) 0.9943(4) 0.6320(3) 0.0381(9) Uani 1 1 d . . .
H13 H 1.0292 0.9425 0.5800 0.046 Uiso 1 1 calc R . .
C14 C 1.0617(6) 1.1103(4) 0.6541(3) 0.0414(10) Uani 1 1 d . . .
H14 H 1.1333 1.1361 0.6163 0.050 Uiso 1 1 calc R . .
C15 C 1.0214(6) 1.1919(4) 0.7325(3) 0.0433(11) Uani 1 1 d . . .
H15 H 1.0660 1.2712 0.7473 0.052 Uiso 1 1 calc R . .
C16 C 0.9147(5) 1.1524(3) 0.7872(3) 0.0349(9) Uani 1 1 d . . .
H16 H 0.8882 1.2055 0.8400 0.042 Uiso 1 1 calc R . .
C17 C 0.8444(4) 1.0325(3) 0.7646(3) 0.0285(8) Uani 1 1 d . . .
C18 C 0.7360(4) 1.0001(3) 0.8263(2) 0.0270(8) Uani 1 1 d . . .
H18 H 0.7194 1.0588 0.8788 0.032 Uiso 1 1 calc R . .
C19 C 0.6112(6) 0.8428(4) 0.9665(3) 0.0408(11) Uani 1 1 d . . .
C20 C 0.7840(7) 0.8226(4) 0.9955(3) 0.0548(13) Uani 1 1 d . . .
H20A H 0.7914 0.7936 1.0530 0.082 Uiso 1 1 calc R . .
H20B H 0.8595 0.8952 1.0098 0.082 Uiso 1 1 calc R . .
H20C H 0.8124 0.7660 0.9425 0.082 Uiso 1 1 calc R . .
C21 C 0.3971(6) 0.8870(4) 0.8807(3) 0.0456(11) Uani 1 1 d . . .
C22 C 0.2953(6) 0.9262(5) 0.8058(4) 0.0665(17) Uani 1 1 d . . .
H22A H 0.1828 0.9204 0.8165 0.100 Uiso 1 1 calc R . .
H22B H 0.2982 0.8777 0.7416 0.100 Uiso 1 1 calc R . .
H22C H 0.3379 1.0064 0.8100 0.100 Uiso 1 1 calc R . .
O3 O 0.4659(3) 0.7566(2) 0.59340(19) 0.0313(6) Uani 1 1 d . . .
H3A H 0.3700 0.7231 0.5853 0.047 Uiso 1 1 d R . .
C23 C 0.4547(8) 0.8626(5) 0.5673(5) 0.0768(19) Uani 1 1 d . . .
H23A H 0.4114 0.9135 0.6185 0.092 Uiso 1 1 calc R . .
H23B H 0.5669 0.8998 0.5691 0.092 Uiso 1 1 calc R . .
C24 C 0.3608(9) 0.8602(6) 0.4779(6) 0.101(3) Uani 1 1 d . . .
H24A H 0.3998 0.8095 0.4256 0.152 Uiso 1 1 calc R . .
H24B H 0.3709 0.9382 0.4694 0.152 Uiso 1 1 calc R . .
H24C H 0.2465 0.8313 0.4766 0.152 Uiso 1 1 calc R . .
O4A O 0.0734(8) 0.6796(5) 0.9784(5) 0.034(2) Uani 0.422(10) 1 d PU . .
O4B O 0.0874(12) 0.5634(12) 0.9788(6) 0.022(4) Uani 0.253(16) 1 d PU . .
O4C O 0.0476(14) 0.4914(15) 0.9836(7) 0.052(4) Uani 0.325(16) 1 d PU . .

loop_
_atom_site_aniso_label
_atom_site_aniso_U_11
_atom_site_aniso_U_22
_atom_site_aniso_U_33
_atom_site_aniso_U_23
_atom_site_aniso_U_13
_atom_site_aniso_U_12
Cu1 0.0277(5) 0.0179(4) 0.0270(4) 0.0040(2) 0.0086(3) 0.0007(2)
N1 0.0278(16) 0.0224(15) 0.0245(14) 0.0028(11) 0.0038(12) 0.0004(11)
N2 0.0261(17) 0.0219(14) 0.0228(14) 0.0035(11) 0.0100(13) 0.0024(11)
N3 0.0287(19) 0.0259(15) 0.0284(16) 0.0055(12) 0.0069(14) 0.0010(12)
N4 0.0276(17) 0.0260(15) 0.0298(16) 0.0050(12) 0.0067(14) 0.0011(12)
N5 0.0318(17) 0.0232(15) 0.0261(15) 0.0047(12) 0.0076(13) 0.0062(12)
N6 0.0330(18) 0.0242(15) 0.0258(15) -0.0008(12) 0.0092(14) 0.0020(12)
N7 0.074(3) 0.057(3) 0.032(2) -0.0071(17) 0.025(2) -0.031(2)
N8 0.052(3) 0.082(3) 0.041(2) -0.027(2) 0.023(2) -0.032(2)
O1 0.0307(14) 0.0225(13) 0.0323(13) 0.0078(10) 0.0085(11) 0.0036(10)
O2 0.0379(16) 0.0221(14) 0.0319(14) 0.0017(11) 0.0132(12) -0.0031(11)
C1 0.0256(18) 0.0266(18) 0.0272(17) 0.0077(14) -0.0001(15) 0.0015(13)
C2 0.031(2) 0.035(2) 0.0291(18) 0.0114(15) 0.0042(16) -0.0006(15)
C3 0.039(2) 0.039(2) 0.041(2) 0.0217(17) 0.0060(18) -0.0014(17)
C4 0.049(3) 0.034(2) 0.057(3) 0.026(2) 0.010(2) 0.0074(18)
C5 0.043(2) 0.0264(19) 0.053(2) 0.0177(17) 0.0103(19) 0.0089(16)
C6 0.0251(18) 0.0246(18) 0.0340(18) 0.0114(14) 0.0030(15) -0.0035(13)
C7 0.0308(19) 0.0205(17) 0.0283(17) 0.0026(14) 0.0008(15) 0.0042(13)
C8 0.033(2) 0.0198(16) 0.0257(18) 0.0016(13) 0.0053(16) 0.0023(14)
C9 0.031(2) 0.038(2) 0.0240(17) 0.0054(15) 0.0061(15) 0.0022(15)
C10 0.0256(19) 0.0252(18) 0.0298(19) 0.0024(15) 0.0071(16) 0.0005(14)
C11 0.027(2) 0.046(2) 0.034(2) 0.0113(17) 0.0051(16) 0.0059(16)
C12 0.035(2) 0.0262(18) 0.0263(18) 0.0085(14) 0.0017(15) -0.0016(14)
C13 0.043(2) 0.034(2) 0.0325(19) 0.0081(16) 0.0072(17) -0.0073(17)
C14 0.048(2) 0.040(2) 0.035(2) 0.0167(17) 0.0050(18) -0.0085(17)
C15 0.054(3) 0.0270(19) 0.041(2) 0.0098(17) -0.004(2) -0.0108(17)
C16 0.044(2) 0.0235(18) 0.0323(19) 0.0062(15) 0.0015(17) -0.0023(16)
C17 0.0295(19) 0.0232(17) 0.0303(18) 0.0087(14) 0.0005(15) -0.0022(14)
C18 0.0334(19) 0.0199(17) 0.0247(16) 0.0025(13) -0.0009(15) 0.0072(14)
C19 0.059(3) 0.034(2) 0.028(2) 0.0076(16) 0.010(2) -0.0019(19)
C20 0.074(3) 0.052(3) 0.039(2) 0.018(2) 0.000(2) 0.015(2)
C21 0.038(2) 0.046(2) 0.039(2) -0.0161(18) 0.017(2) -0.0006(18)
C22 0.038(3) 0.077(4) 0.058(3) -0.028(3) -0.006(2) 0.021(2)
O3 0.0290(14) 0.0292(14) 0.0364(14) 0.0143(11) 0.0039(11) -0.0008(10)
C23 0.087(4) 0.048(3) 0.088(4) 0.044(3) -0.027(3) -0.015(3)
C24 0.084(4) 0.076(4) 0.137(6) 0.083(4) -0.048(4) -0.036(3)
O4A 0.037(4) 0.021(3) 0.041(4) 0.003(2) 0.009(3) 0.002(2)
O4B 0.015(5) 0.026(7) 0.020(5) 0.003(4) 0.004(3) -0.007(4)
O4C 0.047(7) 0.047(8) 0.057(6) 0.003(5) 0.023(4) 0.002(5)

loop_
_atom_type_symbol
_atom_type_description
_atom_type_scat_dispersion_real
_atom_type_scat_dispersion_imag
_atom_type_scat_source
C C 0.0033 0.0016 'International Tables Vol C Tables 4.2.6.8 and 6.1.1.4'
H H 0.0000 0.0000 'International Tables Vol C Tables 4.2.6.8 and 6.1.1.4'
N N 0.0061 0.0033 'International Tables Vol C Tables 4.2.6.8 and 6.1.1.4'
O O 0.0106 0.0060 'International Tables Vol C Tables 4.2.6.8 and 6.1.1.4'
Cu Cu 0.3201 1.2651 'International Tables Vol C Tables 4.2.6.8 and 6.1.1.4'

loop_
_geom_angle_atom_site_label_1
_geom_angle_atom_site_label_2
_geom_angle_atom_site_label_3
_geom_angle
_geom_angle_site_symmetry_1
_geom_angle_site_symmetry_3
_geom_angle_publ_flag
O1 Cu1 O2 175.64(10) . . ?
O1 Cu1 N5 89.25(12) . . ?
O2 Cu1 N5 90.57(12) . . ?
O1 Cu1 N1 89.74(12) . . ?
O2 Cu1 N1 88.95(12) . . ?
N5 Cu1 N1 160.12(13) . . ?
O1 Cu1 O3 93.97(10) . . ?
O2 Cu1 O3 90.37(11) . . ?
N5 Cu1 O3 97.05(11) . . ?
N1 Cu1 O3 102.82(11) . . ?
C7 N1 N2 113.2(3) . . ?
C7 N1 Cu1 126.1(3) . . ?
N2 N1 Cu1 118.9(2) . . ?
C10 N2 C8 106.0(3) . . ?
C10 N2 N1 125.3(3) . . ?
C8 N2 N1 127.4(3) . . ?
C8 N3 N4 106.5(3) . . ?
C10 N4 N3 108.1(3) . . ?
C18 N5 N6 113.7(3) . . ?
C18 N5 Cu1 127.0(3) . . ?
N6 N5 Cu1 119.0(2) . . ?
C19 N6 C21 106.3(4) . . ?
C19 N6 N5 125.7(3) . . ?
C21 N6 N5 126.6(3) . . ?
C19 N7 N8 108.1(4) . . ?
C21 N8 N7 108.5(4) . . ?
C1 O1 Cu1 129.7(2) . . ?
C12 O2 Cu1 130.1(3) . . ?
O1 C1 C2 118.5(3) . . ?
O1 C1 C6 123.6(3) . . ?
C2 C1 C6 117.8(3) . . ?
C3 C2 C1 120.9(4) . . ?
C3 C2 H2 119.6 . . ?
C1 C2 H2 119.6 . . ?
C2 C3 C4 121.3(4) . . ?
C2 C3 H3 119.3 . . ?
C4 C3 H3 119.3 . . ?
C5 C4 C3 119.5(4) . . ?
C5 C4 H4 120.2 . . ?
C3 C4 H4 120.2 . . ?
C4 C5 C6 121.4(4) . . ?
C4 C5 H5 119.3 . . ?
C6 C5 H5 119.3 . . ?
C7 C6 C1 122.9(3) . . ?
C7 C6 C5 118.1(3) . . ?
C1 C6 C5 119.0(3) . . ?
N1 C7 C6 125.5(3) . . ?
N1 C7 H7 117.3 . . ?
C6 C7 H7 117.3 . . ?
N3 C8 N2 110.1(3) . . ?
N3 C8 C9 127.2(3) . . ?
N2 C8 C9 122.6(4) . . ?
C8 C9 H9A 109.5 . . ?
C8 C9 H9B 109.5 . . ?
H9A C9 H9B 109.5 . . ?
C8 C9 H9C 109.5 . . ?
H9A C9 H9C 109.5 . . ?
H9B C9 H9C 109.5 . . ?
N4 C10 N2 109.3(3) . . ?
N4 C10 C11 127.8(3) . . ?
N2 C10 C11 122.9(3) . . ?
C10 C11 H11A 109.5 . . ?
C10 C11 H11B 109.5 . . ?
H11A C11 H11B 109.5 . . ?
C10 C11 H11C 109.5 . . ?
H11A C11 H11C 109.5 . . ?
H11B C11 H11C 109.5 . . ?
O2 C12 C13 118.5(3) . . ?
O2 C12 C17 124.7(3) . . ?
C13 C12 C17 116.8(3) . . ?
C14 C13 C12 122.0(4) . . ?
C14 C13 H13 119.0 . . ?
C12 C13 H13 119.0 . . ?
C13 C14 C15 121.4(4) . . ?
C13 C14 H14 119.3 . . ?
C15 C14 H14 119.3 . . ?
C16 C15 C14 118.5(4) . . ?
C16 C15 H15 120.7 . . ?
C14 C15 H15 120.7 . . ?
C15 C16 C17 121.3(4) . . ?
C15 C16 H16 119.4 . . ?
C17 C16 H16 119.4 . . ?
C16 C17 C12 120.0(4) . . ?
C16 C17 C18 117.0(3) . . ?
C12 C17 C18 123.0(3) . . ?
N5 C18 C17 124.5(3) . . ?
N5 C18 H18 117.7 . . ?
C17 C18 H18 117.7 . . ?
N7 C19 N6 109.2(4) . . ?
N7 C19 C20 128.3(4) . . ?
N6 C19 C20 122.5(4) . . ?
C19 C20 H20A 109.5 . . ?
C19 C20 H20B 109.5 . . ?
H20A C20 H20B 109.5 . . ?
C19 C20 H20C 109.5 . . ?
H20A C20 H20C 109.5 . . ?
H20B C20 H20C 109.5 . . ?
N8 C21 N6 107.8(5) . . ?
N8 C21 C22 127.4(5) . . ?
N6 C21 C22 124.8(4) . . ?
C21 C22 H22A 109.5 . . ?
C21 C22 H22B 109.5 . . ?
H22A C22 H22B 109.5 . . ?
C21 C22 H22C 109.5 . . ?
H22A C22 H22C 109.5 . . ?
H22B C22 H22C 109.5 . . ?
C23 O3 Cu1 120.0(3) . . ?
C23 O3 H3A 105.8 . . ?
Cu1 O3 H3A 125.1 . . ?
C24 C23 O3 119.5(5) . . ?
C24 C23 H23A 107.4 . . ?
O3 C23 H23A 107.4 . . ?
C24 C23 H23B 107.4 . . ?
O3 C23 H23B 107.4 . . ?
H23A C23 H23B 107.0 . . ?
C23 C24 H24A 109.5 . . ?
C23 C24 H24B 109.5 . . ?
H24A C24 H24B 109.5 . . ?
C23 C24 H24C 109.5 . . ?
H24A C24 H24C 109.5 . . ?
H24B C24 H24C 109.5 . . ?

loop_
_geom_bond_atom_site_label_1
_geom_bond_atom_site_label_2
_geom_bond_distance
_geom_bond_site_symmetry_2
_geom_bond_publ_flag
Cu1 O1 1.904(3) . ?
Cu1 O2 1.905(3) . ?
Cu1 N5 2.004(3) . ?
Cu1 N1 2.009(3) . ?
Cu1 O3 2.299(3) . ?
N1 C7 1.301(5) . ?
N1 N2 1.407(5) . ?
N2 C10 1.365(5) . ?
N2 C8 1.367(5) . ?
N3 C8 1.293(5) . ?
N3 N4 1.415(4) . ?
N4 C10 1.290(5) . ?
N5 C18 1.309(5) . ?
N5 N6 1.404(5) . ?
N6 C19 1.363(5) . ?
N6 C21 1.374(6) . ?
N7 C19 1.293(7) . ?
N7 N8 1.372(8) . ?
N8 C21 1.310(7) . ?
O1 C1 1.307(4) . ?
O2 C12 1.303(4) . ?
C1 C2 1.411(5) . ?
C1 C6 1.423(5) . ?
C2 C3 1.380(6) . ?
C2 H2 0.9300 . ?
C3 C4 1.385(7) . ?
C3 H3 0.9300 . ?
C4 C5 1.359(7) . ?
C4 H4 0.9300 . ?
C5 C6 1.425(5) . ?
C5 H5 0.9300 . ?
C6 C7 1.410(5) . ?
C7 H7 0.9300 . ?
C8 C9 1.495(5) . ?
C9 H9A 0.9600 . ?
C9 H9B 0.9600 . ?
C9 H9C 0.9600 . ?
C10 C11 1.493(5) . ?
C11 H11A 0.9600 . ?
C11 H11B 0.9600 . ?
C11 H11C 0.9600 . ?
C12 C13 1.413(6) . ?
C12 C17 1.420(5) . ?
C13 C14 1.357(6) . ?
C13 H13 0.9300 . ?
C14 C15 1.401(7) . ?
C14 H14 0.9300 . ?
C15 C16 1.373(6) . ?
C15 H15 0.9300 . ?
C16 C17 1.412(5) . ?
C16 H16 0.9300 . ?
C17 C18 1.426(6) . ?
C18 H18 0.9300 . ?
C19 C20 1.490(7) . ?
C20 H20A 0.9600 . ?
C20 H20B 0.9600 . ?
C20 H20C 0.9600 . ?
C21 C22 1.462(8) . ?
C22 H22A 0.9600 . ?
C22 H22B 0.9600 . ?
C22 H22C 0.9600 . ?
O3 C23 1.410(5) . ?
O3 H3A 0.8200 . ?
C23 C24 1.382(8) . ?
C23 H23A 0.9700 . ?
C23 H23B 0.9700 . ?
C24 H24A 0.9600 . ?
C24 H24B 0.9600 . ?
C24 H24C 0.9600 . ?

loop_
_geom_hbond_atom_site_label_D
_geom_hbond_atom_site_label_H
_geom_hbond_atom_site_label_A
_geom_hbond_distance_DH
_geom_hbond_distance_HA
_geom_hbond_distance_DA
_geom_hbond_angle_DHA
_geom_hbond_site_symmetry_A
_geom_hbond_publ_flag
O3 H3A N4 0.82 1.95 2.769(4) 174.9 1_455 y

loop_
_geom_torsion_atom_site_label_1
_geom_torsion_atom_site_label_2
_geom_torsion_atom_site_label_3
_geom_torsion_atom_site_label_4
_geom_torsion
_geom_torsion_site_symmetry_1
_geom_torsion_site_symmetry_2
_geom_torsion_site_symmetry_3
_geom_torsion_site_symmetry_4
_geom_torsion_publ_flag
O1 Cu1 N1 C7 -13.1(3) . . . . ?
O2 Cu1 N1 C7 162.8(3) . . . . ?
N5 Cu1 N1 C7 74.0(5) . . . . ?
O3 Cu1 N1 C7 -107.1(3) . . . . ?
O1 Cu1 N1 N2 -177.0(2) . . . . ?
O2 Cu1 N1 N2 -1.2(2) . . . . ?
N5 Cu1 N1 N2 -89.9(4) . . . . ?
O3 Cu1 N1 N2 89.0(2) . . . . ?
C7 N1 N2 C10 -76.3(4) . . . . ?
Cu1 N1 N2 C10 89.7(3) . . . . ?
C7 N1 N2 C8 118.8(3) . . . . ?
Cu1 N1 N2 C8 -75.3(4) . . . . ?
C8 N3 N4 C10 0.1(4) . . . . ?
O1 Cu1 N5 C18 174.3(3) . . . . ?
O2 Cu1 N5 C18 -1.4(3) . . . . ?
N1 Cu1 N5 C18 87.1(4) . . . . ?
O3 Cu1 N5 C18 -91.8(3) . . . . ?
O1 Cu1 N5 N6 0.9(2) . . . . ?
O2 Cu1 N5 N6 -174.7(2) . . . . ?
N1 Cu1 N5 N6 -86.2(4) . . . . ?
O3 Cu1 N5 N6 94.8(2) . . . . ?
C18 N5 N6 C19 -99.3(4) . . . . ?
Cu1 N5 N6 C19 74.9(4) . . . . ?
C18 N5 N6 C21 95.5(4) . . . . ?
Cu1 N5 N6 C21 -90.3(4) . . . . ?
C19 N7 N8 C21 -0.8(5) . . . . ?
N5 Cu1 O1 C1 -142.7(3) . . . . ?
N1 Cu1 O1 C1 17.4(3) . . . . ?
O3 Cu1 O1 C1 120.3(3) . . . . ?
N5 Cu1 O2 C12 -1.8(3) . . . . ?
N1 Cu1 O2 C12 -161.9(3) . . . . ?
O3 Cu1 O2 C12 95.3(3) . . . . ?
Cu1 O1 C1 C2 165.1(2) . . . . ?
Cu1 O1 C1 C6 -15.4(5) . . . . ?
O1 C1 C2 C3 178.1(3) . . . . ?
C6 C1 C2 C3 -1.5(5) . . . . ?
C1 C2 C3 C4 0.9(6) . . . . ?
C2 C3 C4 C5 0.5(6) . . . . ?
C3 C4 C5 C6 -1.1(7) . . . . ?
O1 C1 C6 C7 2.7(5) . . . . ?
C2 C1 C6 C7 -177.8(3) . . . . ?
O1 C1 C6 C5 -178.7(3) . . . . ?
C2 C1 C6 C5 0.9(5) . . . . ?
C4 C5 C6 C7 179.2(4) . . . . ?
C4 C5 C6 C1 0.4(6) . . . . ?
N2 N1 C7 C6 171.8(3) . . . . ?
Cu1 N1 C7 C6 7.0(5) . . . . ?
C1 C6 C7 N1 1.1(5) . . . . ?
C5 C6 C7 N1 -177.6(3) . . . . ?
N4 N3 C8 N2 -1.6(4) . . . . ?
N4 N3 C8 C9 -178.6(3) . . . . ?
C10 N2 C8 N3 2.6(4) . . . . ?
N1 N2 C8 N3 169.8(3) . . . . ?
C10 N2 C8 C9 179.7(3) . . . . ?
N1 N2 C8 C9 -13.0(5) . . . . ?
N3 N4 C10 N2 1.6(4) . . . . ?
N3 N4 C10 C11 178.7(4) . . . . ?
C8 N2 C10 N4 -2.5(4) . . . . ?
N1 N2 C10 N4 -170.1(3) . . . . ?
C8 N2 C10 C11 -179.8(3) . . . . ?
N1 N2 C10 C11 12.6(5) . . . . ?
Cu1 O2 C12 C13 -178.4(3) . . . . ?
Cu1 O2 C12 C17 2.4(5) . . . . ?
O2 C12 C13 C14 -179.5(4) . . . . ?
C17 C12 C13 C14 -0.2(6) . . . . ?
C12 C13 C14 C15 1.0(6) . . . . ?
C13 C14 C15 C16 -0.4(6) . . . . ?
C14 C15 C16 C17 -0.9(6) . . . . ?
C15 C16 C17 C12 1.6(6) . . . . ?
C15 C16 C17 C18 179.5(3) . . . . ?
O2 C12 C17 C16 178.2(3) . . . . ?
C13 C12 C17 C16 -1.0(5) . . . . ?
O2 C12 C17 C18 0.4(6) . . . . ?
C13 C12 C17 C18 -178.8(3) . . . . ?
N6 N5 C18 C17 177.6(3) . . . . ?
Cu1 N5 C18 C17 4.0(5) . . . . ?
C16 C17 C18 N5 178.5(3) . . . . ?
C12 C17 C18 N5 -3.7(5) . . . . ?
N8 N7 C19 N6 1.9(5) . . . . ?
N8 N7 C19 C20 -178.4(4) . . . . ?
C21 N6 C19 N7 -2.3(5) . . . . ?
N5 N6 C19 N7 -169.9(4) . . . . ?
C21 N6 C19 C20 178.0(4) . . . . ?
N5 N6 C19 C20 10.4(6) . . . . ?
N7 N8 C21 N6 -0.6(5) . . . . ?
N7 N8 C21 C22 -178.3(4) . . . . ?
C19 N6 C21 N8 1.8(5) . . . . ?
N5 N6 C21 N8 169.3(4) . . . . ?
C19 N6 C21 C22 179.5(4) . . . . ?
N5 N6 C21 C22 -13.0(6) . . . . ?
O1 Cu1 O3 C23 138.0(4) . . . . ?
O2 Cu1 O3 C23 -42.4(4) . . . . ?
N5 Cu1 O3 C23 48.3(5) . . . . ?
N1 Cu1 O3 C23 -131.4(4) . . . . ?
Cu1 O3 C23 C24 160.5(6) . . . . ?
